data_7019851
loop_
_publ_author_name
'Boyle, Timothy J.'
'Doan, Thu Q.'
'Steele, Leigh Anna M.'
'Apblett, Christopher'
'Hoppe, Sarah M.'
'Hawthorne, Krista'
'Kalinich, Robin M.'
'Sigmund, Wolfgang M.'

_publ_section_title
;
 Tin(ii) amide/alkoxide coordination compounds for production of Sn-based
 nanowires for lithium ion battery anode materials.
;
_journal_issue 31
_journal_name_full 'Dalton transactions (Cambridge, England : 2003)'
_journal_page_first 9349
_journal_page_last 9364
_journal_paper_doi 10.1039/c2dt30772c
_journal_volume 41
_journal_year 2012
_chemical_formula_sum 'C72 H88 O8 Sn4'
_chemical_formula_weight 1556.18
_chemical_name_systematic
;
?
;
_space_group_IT_number 2
_symmetry_cell_setting triclinic
_symmetry_space_group_name_Hall '-P 1'
_symmetry_space_group_name_H-M 'P -1'
_atom_sites_solution_hydrogens geom
_atom_sites_solution_primary direct
_atom_sites_solution_secondary difmap
_audit_creation_method SHELXL-97
_cell_angle_alpha 101.8880(10)
_cell_angle_beta 111.3230(10)
_cell_angle_gamma 110.8480(10)
_cell_formula_units_Z 1
_cell_length_a 12.2459(8)
_cell_length_b 12.5489(8)
_cell_length_c 13.8878(9)
_cell_measurement_reflns_used 8901
_cell_measurement_temperature 273(2)
_cell_measurement_theta_max 25.29
_cell_measurement_theta_min 2.47
_cell_volume 1714.48(19)
_computing_cell_refinement 'Bruker SAINT'
_computing_data_collection 'Bruker APEX2'
_computing_data_reduction 'Bruker SAINT'
_computing_molecular_graphics 'Bruker SHELXTL'
_computing_publication_material 'Bruker SHELXTL'
_computing_structure_refinement 'SHELXL-97 (Sheldrick, 2008)'
_computing_structure_solution 'SHELXS-97 (Sheldrick, 2008)'
_diffrn_ambient_temperature 273(2)
_diffrn_measured_fraction_theta_full 0.985
_diffrn_measured_fraction_theta_max 0.985
_diffrn_measurement_device_type 'Bruker APEX-II CCD'
_diffrn_measurement_method '\f and \w scans'
_diffrn_radiation_monochromator graphite
_diffrn_radiation_source 'fine-focus sealed tube'
_diffrn_radiation_type MoK\a
_diffrn_radiation_wavelength 0.71073
_diffrn_reflns_av_R_equivalents 0.0169
_diffrn_reflns_av_sigmaI/netI 0.0254
_diffrn_reflns_limit_h_max 14
_diffrn_reflns_limit_h_min -14
_diffrn_reflns_limit_k_max 14
_diffrn_reflns_limit_k_min -15
_diffrn_reflns_limit_l_max 16
_diffrn_reflns_limit_l_min -16
_diffrn_reflns_number 12483
_diffrn_reflns_theta_full 25.30
_diffrn_reflns_theta_max 25.30
_diffrn_reflns_theta_min 1.71
_exptl_absorpt_coefficient_mu 1.492
_exptl_absorpt_correction_T_max 0.799
_exptl_absorpt_correction_T_min 0.695
_exptl_absorpt_correction_type multi-scan
_exptl_absorpt_process_details SADABS
_exptl_crystal_colour colorless
_exptl_crystal_density_diffrn 1.507
_exptl_crystal_density_meas ?
_exptl_crystal_density_method 'not measured'
_exptl_crystal_description irregular
_exptl_crystal_F_000 784
_exptl_crystal_size_max 0.25
_exptl_crystal_size_mid 0.22
_exptl_crystal_size_min 0.15
_refine_diff_density_max 1.139
_refine_diff_density_min -0.833
_refine_diff_density_rms 0.077
_refine_ls_extinction_method none
_refine_ls_goodness_of_fit_ref 1.147
_refine_ls_hydrogen_treatment constr
_refine_ls_matrix_type full
_refine_ls_number_parameters 375
_refine_ls_number_reflns 6145
_refine_ls_number_restraints 0
_refine_ls_restrained_S_all 1.147
_refine_ls_R_factor_all 0.0301
_refine_ls_R_factor_gt 0.0259
_refine_ls_shift/su_max 0.001
_refine_ls_shift/su_mean 0.000
_refine_ls_structure_factor_coef Fsqd
_refine_ls_weighting_details 'calc w=1/[\s^2^(Fo^2^)+(0.0338P)^2^+0.4540P] where P=(Fo^2^+2Fc^2^)/3'
_refine_ls_weighting_scheme calc
_refine_ls_wR_factor_gt 0.0649
_refine_ls_wR_factor_ref 0.0674
_reflns_number_gt 5482
_reflns_number_total 6145
_reflns_threshold_expression >2sigma(I)
_cod_data_source_file c2dt30772c.txt
_cod_data_source_block 9nv052m_0m
_cod_depositor_comments
;
The following automatic conversions were performed:

'_symmetry_cell_setting' value 'Triclinic' changed to 'triclinic'
according to /home/saulius/struct/CIF-dictionaries/cif_core.dic
dictionary named 'cif_core.dic' version 2.4.1 from 2010-06-29.

Automatic conversion script
Id: cif_fix_values 1891 2012-01-12 08:04:46Z andrius 

The following automatic conversions were performed:

'_exptl_crystal_density_meas' value 'not measured' was changed to '?'
- the value is perceived as not measured.

Automatic conversion script
Id: cif_fix_values 3008 2015-01-20 13:52:24Z robertas 
;
_cod_original_sg_symbol_H-M P-1
_cod_database_code 7019851

loop_
_symmetry_equiv_pos_as_xyz
'x, y, z'
'-x, -y, -z'

loop_
_atom_site_label
_atom_site_type_symbol
_atom_site_fract_x
_atom_site_fract_y
_atom_site_fract_z
_atom_site_U_iso_or_equiv
_atom_site_adp_type
_atom_site_occupancy
_atom_site_symmetry_multiplicity
_atom_site_calc_flag
_atom_site_refinement_flags
Sn1 Sn 0.198283(18) 0.115716(16) 0.207095(15) 0.02225(7) Uani 1 1 d .
Sn2 Sn 0.446334(18) 0.432931(16) 0.349718(15) 0.02161(7) Uani 1 1 d .
O1 O 0.14802(18) 0.18487(17) 0.08442(15) 0.0269(4) Uani 1 1 d .
O2 O 0.40084(18) 0.23172(16) 0.25800(15) 0.0230(4) Uani 1 1 d .
O3 O 0.25826(18) 0.30163(17) 0.32663(15) 0.0230(4) Uani 1 1 d .
O4 O 0.54771(18) 0.42510(16) 0.50553(15) 0.0229(4) Uani 1 1 d .
C1 C 0.0264(3) 0.1718(2) 0.0211(2) 0.0253(6) Uani 1 1 d .
C2 C -0.0852(3) 0.1065(3) 0.0315(2) 0.0300(7) Uani 1 1 d .
H2 H -0.0776 0.0668 0.0814 0.036 Uiso 1 1 calc R
C3 C -0.2067(3) 0.0999(3) -0.0311(3) 0.0359(7) Uani 1 1 d .
H3 H -0.2799 0.0560 -0.0232 0.043 Uiso 1 1 calc R
C4 C -0.2187(3) 0.1587(3) -0.1055(3) 0.0440(9) Uani 1 1 d .
H4 H -0.2995 0.1561 -0.1468 0.053 Uiso 1 1 calc R
C5 C -0.1097(3) 0.2214(3) -0.1176(3) 0.0453(9) Uani 1 1 d .
H5 H -0.1185 0.2613 -0.1673 0.054 Uiso 1 1 calc R
C6 C 0.0144(3) 0.2274(3) -0.0579(3) 0.0357(8) Uani 1 1 d .
C7 C 0.1322(3) 0.2944(4) -0.0731(3) 0.0507(10) Uani 1 1 d .
H7 H 0.1884 0.2547 -0.0537 0.061 Uiso 1 1 calc R
C8 C 0.2150(4) 0.4256(4) 0.0053(3) 0.0718(10) Uani 1 1 d .
H8A H 0.1617 0.4670 -0.0054 0.108 Uiso 1 1 calc R
H8B H 0.2874 0.4646 -0.0090 0.108 Uiso 1 1 calc R
H8C H 0.2497 0.4301 0.0809 0.108 Uiso 1 1 calc R
C9 C 0.0979(4) 0.2833(4) -0.1920(3) 0.0718(10) Uani 1 1 d .
H9A H 0.0541 0.3316 -0.2113 0.108 Uiso 1 1 calc R
H9B H 0.0399 0.1983 -0.2420 0.108 Uiso 1 1 calc R
H9C H 0.1779 0.3129 -0.1982 0.108 Uiso 1 1 calc R
C10 C 0.4770(3) 0.1868(2) 0.2283(2) 0.0226(6) Uani 1 1 d .
C11 C 0.5172(3) 0.1135(2) 0.2793(2) 0.0258(6) Uani 1 1 d .
H11 H 0.4944 0.0974 0.3336 0.031 Uiso 1 1 calc R
C12 C 0.5905(3) 0.0641(3) 0.2507(3) 0.0306(7) Uani 1 1 d .
H12 H 0.6173 0.0154 0.2857 0.037 Uiso 1 1 calc R
C13 C 0.6237(3) 0.0876(3) 0.1695(3) 0.0360(7) Uani 1 1 d .
H13 H 0.6722 0.0539 0.1489 0.043 Uiso 1 1 calc R
C14 C 0.5849(3) 0.1611(3) 0.1190(3) 0.0319(7) Uani 1 1 d .
H14 H 0.6094 0.1774 0.0655 0.038 Uiso 1 1 calc R
C15 C 0.5102(3) 0.2116(3) 0.1459(2) 0.0256(6) Uani 1 1 d .
C16 C 0.4716(3) 0.2944(3) 0.0907(3) 0.0334(7) Uani 1 1 d .
H16 H 0.4006 0.3013 0.1040 0.040 Uiso 1 1 calc R
C17 C 0.5907(4) 0.4240(4) 0.1449(3) 0.0555(7) Uani 1 1 d .
H17A H 0.6237 0.4550 0.2244 0.083 Uiso 1 1 calc R
H17B H 0.5634 0.4780 0.1149 0.083 Uiso 1 1 calc R
H17C H 0.6597 0.4201 0.1293 0.083 Uiso 1 1 calc R
C18 C 0.4201(4) 0.2434(4) -0.0351(3) 0.0555(7) Uani 1 1 d .
H18A H 0.4880 0.2356 -0.0501 0.083 Uiso 1 1 calc R
H18B H 0.3966 0.2987 -0.0658 0.083 Uiso 1 1 calc R
H18C H 0.3431 0.1638 -0.0689 0.083 Uiso 1 1 calc R
C19 C 0.1522(3) 0.3268(3) 0.3098(2) 0.0256(6) Uani 1 1 d .
C20 C 0.1289(3) 0.3969(3) 0.2467(2) 0.0330(7) Uani 1 1 d .
H20 H 0.1855 0.4280 0.2180 0.040 Uiso 1 1 calc R
C21 C 0.0231(3) 0.4208(3) 0.2264(3) 0.0443(9) Uani 1 1 d .
H21 H 0.0084 0.4682 0.1847 0.053 Uiso 1 1 calc R
C22 C -0.0609(3) 0.3737(3) 0.2686(3) 0.0514(10) Uani 1 1 d .
H22 H -0.1326 0.3894 0.2557 0.062 Uiso 1 1 calc R
C23 C -0.0386(3) 0.3034(3) 0.3298(3) 0.0472(9) Uani 1 1 d .
H23 H -0.0968 0.2717 0.3570 0.057 Uiso 1 1 calc R
C24 C 0.0684(3) 0.2777(3) 0.3531(3) 0.0331(7) Uani 1 1 d .
C25 C 0.0905(3) 0.2000(3) 0.4204(3) 0.0390(8) Uani 1 1 d .
H25 H 0.1620 0.1843 0.4166 0.047 Uiso 1 1 calc R
C26 C -0.0322(4) 0.0745(4) 0.3718(4) 0.0801(15) Uani 1 1 d .
H26A H -0.1029 0.0862 0.3784 0.120 Uiso 1 1 calc R
H26B H -0.0110 0.0249 0.4122 0.120 Uiso 1 1 calc R
H26C H -0.0599 0.0335 0.2943 0.120 Uiso 1 1 calc R
C27 C 0.1375(4) 0.2692(4) 0.5437(3) 0.0635(11) Uani 1 1 d .
H27A H 0.2159 0.3466 0.5724 0.095 Uiso 1 1 calc R
H27B H 0.1575 0.2203 0.5854 0.095 Uiso 1 1 calc R
H27C H 0.0687 0.2842 0.5508 0.095 Uiso 1 1 calc R
C28 C 0.6155(3) 0.3575(3) 0.5254(2) 0.0255(6) Uani 1 1 d .
C29 C 0.7231(3) 0.3834(3) 0.5054(3) 0.0337(7) Uani 1 1 d .
H29 H 0.7456 0.4421 0.4750 0.040 Uiso 1 1 calc R
C30 C 0.7971(3) 0.3221(3) 0.5304(3) 0.0449(9) Uani 1 1 d .
H30 H 0.8698 0.3401 0.5175 0.054 Uiso 1 1 calc R
C31 C 0.7630(4) 0.2343(3) 0.5745(3) 0.0511(10) Uani 1 1 d .
H31 H 0.8126 0.1929 0.5915 0.061 Uiso 1 1 calc R
C32 C 0.6553(3) 0.2080(3) 0.5933(3) 0.0416(8) Uani 1 1 d .
H32 H 0.6337 0.1487 0.6233 0.050 Uiso 1 1 calc R
C33 C 0.5769(3) 0.2673(3) 0.5688(2) 0.0297(7) Uani 1 1 d .
C34 C 0.4573(3) 0.2335(3) 0.5879(2) 0.0332(7) Uani 1 1 d .
H34 H 0.4129 0.2804 0.5601 0.040 Uiso 1 1 calc R
C35 C 0.3576(4) 0.0962(3) 0.5225(3) 0.0433(8) Uani 1 1 d .
H35A H 0.3312 0.0759 0.4442 0.065 Uiso 1 1 calc R
H35B H 0.2808 0.0785 0.5331 0.065 Uiso 1 1 calc R
H35C H 0.3980 0.0479 0.5489 0.065 Uiso 1 1 calc R
C36 C 0.4972(4) 0.2686(3) 0.7133(3) 0.0494(9) Uani 1 1 d .
H36A H 0.5390 0.2222 0.7423 0.074 Uiso 1 1 calc R
H36B H 0.4193 0.2502 0.7223 0.074 Uiso 1 1 calc R
H36C H 0.5583 0.3554 0.7533 0.074 Uiso 1 1 calc R

loop_
_atom_site_aniso_label
_atom_site_aniso_U_11
_atom_site_aniso_U_22
_atom_site_aniso_U_33
_atom_site_aniso_U_23
_atom_site_aniso_U_13
_atom_site_aniso_U_12
Sn1 0.02433(11) 0.02136(11) 0.01957(11) 0.00857(8) 0.01018(9) 0.00927(9)
Sn2 0.02515(11) 0.02130(11) 0.02093(11) 0.00975(8) 0.01264(9) 0.01094(9)
O1 0.0239(10) 0.0309(11) 0.0224(10) 0.0130(9) 0.0076(9) 0.0114(9)
O2 0.0236(10) 0.0224(10) 0.0236(10) 0.0067(8) 0.0120(8) 0.0118(8)
O3 0.0205(10) 0.0253(10) 0.0233(10) 0.0074(8) 0.0104(8) 0.0120(8)
O4 0.0278(10) 0.0215(10) 0.0208(10) 0.0076(8) 0.0103(8) 0.0146(9)
C1 0.0256(15) 0.0226(14) 0.0194(14) 0.0044(12) 0.0066(12) 0.0094(12)
C2 0.0341(17) 0.0286(16) 0.0211(15) 0.0079(12) 0.0115(13) 0.0114(14)
C3 0.0253(16) 0.0348(17) 0.0336(18) 0.0024(14) 0.0118(14) 0.0087(14)
C4 0.0289(18) 0.0400(19) 0.050(2) 0.0157(17) 0.0071(16) 0.0163(16)
C5 0.0370(19) 0.0390(19) 0.049(2) 0.0243(17) 0.0070(17) 0.0167(16)
C6 0.0267(16) 0.0344(17) 0.0293(17) 0.0158(14) 0.0036(14) 0.0060(14)
C7 0.0298(18) 0.063(2) 0.045(2) 0.0353(19) 0.0096(16) 0.0078(17)
C8 0.066(2) 0.069(2) 0.0444(17) 0.0192(15) 0.0242(15) -0.0011(16)
C9 0.066(2) 0.069(2) 0.0444(17) 0.0192(15) 0.0242(15) -0.0011(16)
C10 0.0215(14) 0.0193(13) 0.0196(14) 0.0020(11) 0.0077(12) 0.0075(11)
C11 0.0245(15) 0.0235(14) 0.0235(15) 0.0068(12) 0.0102(12) 0.0081(12)
C12 0.0286(16) 0.0272(15) 0.0342(17) 0.0104(13) 0.0110(14) 0.0162(13)
C13 0.0327(17) 0.0370(18) 0.0424(19) 0.0102(15) 0.0210(15) 0.0202(15)
C14 0.0348(17) 0.0369(17) 0.0326(17) 0.0140(14) 0.0233(14) 0.0178(14)
C15 0.0242(15) 0.0242(14) 0.0249(15) 0.0068(12) 0.0121(13) 0.0091(12)
C16 0.0421(19) 0.0388(18) 0.0348(17) 0.0209(15) 0.0249(15) 0.0241(15)
C17 0.073(2) 0.0623(18) 0.0601(18) 0.0375(15) 0.0410(16) 0.0442(16)
C18 0.073(2) 0.0623(18) 0.0601(18) 0.0375(15) 0.0410(16) 0.0442(16)
C19 0.0217(14) 0.0245(15) 0.0215(14) 0.0012(12) 0.0058(12) 0.0107(12)
C20 0.0308(17) 0.0312(16) 0.0265(16) 0.0063(13) 0.0081(14) 0.0128(14)
C21 0.042(2) 0.040(2) 0.0362(19) 0.0067(16) 0.0025(16) 0.0263(17)
C22 0.0313(19) 0.052(2) 0.055(2) 0.0044(19) 0.0077(18) 0.0262(18)
C23 0.0301(18) 0.055(2) 0.049(2) 0.0072(18) 0.0205(17) 0.0184(17)
C24 0.0262(16) 0.0353(17) 0.0305(17) 0.0045(14) 0.0142(14) 0.0112(14)
C25 0.0369(19) 0.045(2) 0.0391(19) 0.0168(16) 0.0249(16) 0.0162(16)
C26 0.067(3) 0.066(3) 0.076(3) 0.039(3) 0.024(3) 0.003(2)
C27 0.071(3) 0.087(3) 0.043(2) 0.025(2) 0.030(2) 0.045(3)
C28 0.0263(15) 0.0240(14) 0.0167(14) 0.0008(11) 0.0027(12) 0.0141(12)
C29 0.0299(17) 0.0305(16) 0.0315(17) 0.0001(13) 0.0115(14) 0.0147(14)
C30 0.0302(18) 0.042(2) 0.0390(19) -0.0082(16) 0.0048(15) 0.0194(16)
C31 0.044(2) 0.047(2) 0.040(2) -0.0031(17) -0.0027(17) 0.0332(19)
C32 0.049(2) 0.0351(18) 0.0355(18) 0.0117(15) 0.0079(16) 0.0285(16)
C33 0.0353(17) 0.0247(15) 0.0214(15) 0.0050(12) 0.0061(13) 0.0161(13)
C34 0.0470(19) 0.0274(16) 0.0294(16) 0.0153(13) 0.0166(15) 0.0210(15)
C35 0.054(2) 0.0312(17) 0.041(2) 0.0171(15) 0.0218(17) 0.0163(16)
C36 0.075(3) 0.044(2) 0.037(2) 0.0205(17) 0.029(2) 0.030(2)

loop_
_atom_type_symbol
_atom_type_description
_atom_type_scat_dispersion_real
_atom_type_scat_dispersion_imag
_atom_type_scat_source
C C 0.0033 0.0016 'International Tables Vol C Tables 4.2.6.8 and 6.1.1.4'
H H 0.0000 0.0000 'International Tables Vol C Tables 4.2.6.8 and 6.1.1.4'
O O 0.0106 0.0060 'International Tables Vol C Tables 4.2.6.8 and 6.1.1.4'
Sn Sn -0.6537 1.4246 'International Tables Vol C Tables 4.2.6.8 and 6.1.1.4'

loop_
_geom_angle_atom_site_label_1
_geom_angle_atom_site_label_2
_geom_angle_atom_site_label_3
_geom_angle
_geom_angle_site_symmetry_3
O1 Sn1 O2 87.85(7) .
O1 Sn1 O3 85.33(7) .
O2 Sn1 O3 72.55(7) .
O4 Sn2 O3 90.74(7) .
O4 Sn2 O2 89.89(7) .
O3 Sn2 O2 70.03(7) .
O4 Sn2 O4 69.23(7) 2_666
O3 Sn2 O4 87.22(7) 2_666
O2 Sn2 O4 149.15(6) 2_666
C1 O1 Sn1 126.88(17) .
C10 O2 Sn1 121.93(15) .
C10 O2 Sn2 131.44(16) .
Sn1 O2 Sn2 106.38(7) .
C19 O3 Sn2 122.94(16) .
C19 O3 Sn1 113.37(15) .
Sn2 O3 Sn1 108.42(7) .
C28 O4 Sn2 126.12(16) .
C28 O4 Sn2 122.75(15) 2_666
Sn2 O4 Sn2 110.77(7) 2_666
O1 C1 C2 122.8(3) .
O1 C1 C6 117.4(3) .
C2 C1 C6 119.8(3) .
C3 C2 C1 121.2(3) .
C3 C2 H2 119.4 .
C1 C2 H2 119.4 .
C4 C3 C2 119.8(3) .
C4 C3 H3 120.1 .
C2 C3 H3 120.1 .
C5 C4 C3 119.3(3) .
C5 C4 H4 120.4 .
C3 C4 H4 120.4 .
C4 C5 C6 122.6(3) .
C4 C5 H5 118.7 .
C6 C5 H5 118.7 .
C1 C6 C5 117.2(3) .
C1 C6 C7 120.6(3) .
C5 C6 C7 122.1(3) .
C8 C7 C6 112.7(3) .
C8 C7 C9 110.7(3) .
C6 C7 C9 114.4(3) .
C8 C7 H7 106.1 .
C6 C7 H7 106.1 .
C9 C7 H7 106.1 .
C7 C8 H8A 109.5 .
C7 C8 H8B 109.5 .
H8A C8 H8B 109.5 .
C7 C8 H8C 109.5 .
H8A C8 H8C 109.5 .
H8B C8 H8C 109.5 .
C7 C9 H9A 109.5 .
C7 C9 H9B 109.5 .
H9A C9 H9B 109.5 .
C7 C9 H9C 109.5 .
H9A C9 H9C 109.5 .
H9B C9 H9C 109.5 .
O2 C10 C11 118.9(2) .
O2 C10 C15 120.9(2) .
C11 C10 C15 120.2(3) .
C12 C11 C10 121.1(3) .
C12 C11 H11 119.4 .
C10 C11 H11 119.4 .
C11 C12 C13 119.3(3) .
C11 C12 H12 120.3 .
C13 C12 H12 120.3 .
C14 C13 C12 119.9(3) .
C14 C13 H13 120.0 .
C12 C13 H13 120.0 .
C13 C14 C15 121.9(3) .
C13 C14 H14 119.0 .
C15 C14 H14 119.0 .
C14 C15 C10 117.5(3) .
C14 C15 C16 120.7(3) .
C10 C15 C16 121.7(3) .
C15 C16 C18 112.8(3) .
C15 C16 C17 109.8(3) .
C18 C16 C17 109.9(3) .
C15 C16 H16 108.0 .
C18 C16 H16 108.0 .
C17 C16 H16 108.0 .
C16 C17 H17A 109.5 .
C16 C17 H17B 109.5 .
H17A C17 H17B 109.5 .
C16 C17 H17C 109.5 .
H17A C17 H17C 109.5 .
H17B C17 H17C 109.5 .
C16 C18 H18A 109.5 .
C16 C18 H18B 109.5 .
H18A C18 H18B 109.5 .
C16 C18 H18C 109.5 .
H18A C18 H18C 109.5 .
H18B C18 H18C 109.5 .
C20 C19 O3 119.5(3) .
C20 C19 C24 121.1(3) .
O3 C19 C24 119.4(3) .
C21 C20 C19 120.8(3) .
C21 C20 H20 119.6 .
C19 C20 H20 119.6 .
C20 C21 C22 119.3(3) .
C20 C21 H21 120.4 .
C22 C21 H21 120.4 .
C23 C22 C21 119.9(3) .
C23 C22 H22 120.1 .
C21 C22 H22 120.1 .
C22 C23 C24 122.7(3) .
C22 C23 H23 118.7 .
C24 C23 H23 118.7 .
C19 C24 C23 116.3(3) .
C19 C24 C25 122.1(3) .
C23 C24 C25 121.6(3) .
C24 C25 C26 112.2(3) .
C24 C25 C27 111.4(3) .
C26 C25 C27 111.3(3) .
C24 C25 H25 107.2 .
C26 C25 H25 107.2 .
C27 C25 H25 107.2 .
C25 C26 H26A 109.5 .
C25 C26 H26B 109.5 .
H26A C26 H26B 109.5 .
C25 C26 H26C 109.5 .
H26A C26 H26C 109.5 .
H26B C26 H26C 109.5 .
C25 C27 H27A 109.5 .
C25 C27 H27B 109.5 .
H27A C27 H27B 109.5 .
C25 C27 H27C 109.5 .
H27A C27 H27C 109.5 .
H27B C27 H27C 109.5 .
O4 C28 C29 118.9(3) .
O4 C28 C33 119.6(3) .
C29 C28 C33 121.4(3) .
C30 C29 C28 120.2(3) .
C30 C29 H29 119.9 .
C28 C29 H29 119.9 .
C31 C30 C29 119.9(3) .
C31 C30 H30 120.1 .
C29 C30 H30 120.1 .
C32 C31 C30 119.8(3) .
C32 C31 H31 120.1 .
C30 C31 H31 120.1 .
C31 C32 C33 122.4(3) .
C31 C32 H32 118.8 .
C33 C32 H32 118.8 .
C32 C33 C28 116.3(3) .
C32 C33 C34 120.8(3) .
C28 C33 C34 122.9(3) .
C33 C34 C35 111.5(3) .
C33 C34 C36 112.0(3) .
C35 C34 C36 110.2(3) .
C33 C34 H34 107.7 .
C35 C34 H34 107.7 .
C36 C34 H34 107.7 .
C34 C35 H35A 109.5 .
C34 C35 H35B 109.5 .
H35A C35 H35B 109.5 .
C34 C35 H35C 109.5 .
H35A C35 H35C 109.5 .
H35B C35 H35C 109.5 .
C34 C36 H36A 109.5 .
C34 C36 H36B 109.5 .
H36A C36 H36B 109.5 .
C34 C36 H36C 109.5 .
H36A C36 H36C 109.5 .
H36B C36 H36C 109.5 .

loop_
_geom_bond_atom_site_label_1
_geom_bond_atom_site_label_2
_geom_bond_distance
_geom_bond_site_symmetry_2
Sn1 O1 2.0642(18) .
Sn1 O2 2.1219(18) .
Sn1 O3 2.2442(18) .
Sn2 O4 2.1104(18) .
Sn2 O3 2.1601(18) .
Sn2 O2 2.3379(18) .
Sn2 O4 2.3549(18) 2_666
O1 C1 1.354(3) .
O2 C10 1.384(3) .
O3 C19 1.394(3) .
O4 C28 1.384(3) .
O4 Sn2 2.3550(18) 2_666
C1 C2 1.398(4) .
C1 C6 1.407(4) .
C2 C3 1.385(4) .
C2 H2 0.9300 .
C3 C4 1.384(5) .
C3 H3 0.9300 .
C4 C5 1.379(5) .
C4 H4 0.9300 .
C5 C6 1.407(4) .
C5 H5 0.9300 .
C6 C7 1.505(4) .
C7 C8 1.481(5) .
C7 C9 1.510(5) .
C7 H7 0.9800 .
C8 H8A 0.9600 .
C8 H8B 0.9600 .
C8 H8C 0.9600 .
C9 H9A 0.9600 .
C9 H9B 0.9600 .
C9 H9C 0.9600 .
C10 C11 1.388(4) .
C10 C15 1.403(4) .
C11 C12 1.378(4) .
C11 H11 0.9300 .
C12 C13 1.382(4) .
C12 H12 0.9300 .
C13 C14 1.380(4) .
C13 H13 0.9300 .
C14 C15 1.393(4) .
C14 H14 0.9300 .
C15 C16 1.518(4) .
C16 C18 1.521(5) .
C16 C17 1.532(5) .
C16 H16 0.9800 .
C17 H17A 0.9600 .
C17 H17B 0.9600 .
C17 H17C 0.9600 .
C18 H18A 0.9600 .
C18 H18B 0.9600 .
C18 H18C 0.9600 .
C19 C20 1.391(4) .
C19 C24 1.395(4) .
C20 C21 1.376(4) .
C20 H20 0.9300 .
C21 C22 1.378(5) .
C21 H21 0.9300 .
C22 C23 1.373(5) .
C22 H22 0.9300 .
C23 C24 1.401(4) .
C23 H23 0.9300 .
C24 C25 1.508(4) .
C25 C26 1.528(5) .
C25 C27 1.526(5) .
C25 H25 0.9800 .
C26 H26A 0.9600 .
C26 H26B 0.9600 .
C26 H26C 0.9600 .
C27 H27A 0.9600 .
C27 H27B 0.9600 .
C27 H27C 0.9600 .
C28 C29 1.385(4) .
C28 C33 1.405(4) .
C29 C30 1.383(4) .
C29 H29 0.9300 .
C30 C31 1.379(5) .
C30 H30 0.9300 .
C31 C32 1.375(5) .
C31 H31 0.9300 .
C32 C33 1.403(4) .
C32 H32 0.9300 .
C33 C34 1.510(4) .
C34 C35 1.529(4) .
C34 C36 1.542(4) .
C34 H34 0.9800 .
C35 H35A 0.9600 .
C35 H35B 0.9600 .
C35 H35C 0.9600 .
C36 H36A 0.9600 .
C36 H36B 0.9600 .
C36 H36C 0.9600 .
